data_7041739
loop_
_publ_author_name
'Porter, Thomas R.'
'Hayes, Ellen C.'
'Kaminsky, Werner'
'Mayer, James M.'

_publ_section_title
;
 Sterically directed nitronate complexes of
 2,6-di-tert-butyl-4-nitrophenoxide with Cu(ii) and Zn(ii) and their
 H-atom transfer reactivity.
;
_journal_issue 8
_journal_name_full 'Dalton transactions (Cambridge, England : 2003)'
_journal_page_first 2551
_journal_page_last 2558
_journal_paper_doi 10.1039/c6dt04427a
_journal_volume 46
_journal_year 2017
_chemical_absolute_configuration ad
_chemical_formula_moiety 'C27 H38 B Cu N7 O3'
_chemical_formula_sum 'C27 H38 B Cu N7 O3'
_chemical_formula_weight 582.99
_chemical_name_common trp032014
_chemical_name_systematic
;
 trp032014
;
_space_group_IT_number 9
_symmetry_cell_setting monoclinic
_symmetry_Int_Tables_number 9
_symmetry_space_group_name_Hall 'C -2yc'
_symmetry_space_group_name_H-M 'C 1 c 1'
_atom_sites_solution_hydrogens geom
_atom_sites_solution_primary direct
_atom_sites_solution_secondary difmap
_audit_conform_dict_location ftp://ftp.iucr.org/pub/cif_core.dic
_audit_conform_dict_name cif_core.dic
_audit_conform_dict_version 2.4
_audit_creation_date 2014-03-21T14:59:09-00:00
_audit_creation_method 'WinGX routine CIF_UPDATE'
_audit_update_record
;
2016-11-22 deposited with the CCDC.
2017-01-17 downloaded from the CCDC.
;
_cell_angle_alpha 90
_cell_angle_beta 102.001(4)
_cell_angle_gamma 90
_cell_formula_units_Z 4
_cell_length_a 19.8577(9)
_cell_length_b 8.0385(3)
_cell_length_c 18.2723(9)
_cell_measurement_reflns_used 325
_cell_measurement_temperature 100(2)
_cell_measurement_theta_max 20
_cell_measurement_theta_min 3
_cell_volume 2853.0(2)
_computing_cell_refinement 'SAINT (Bruker, 2007)'
_computing_data_collection 'APEX2 (Bruker, 2007)'
_computing_data_reduction 'SAINT (Bruker, 2007)'
_computing_molecular_graphics 'ORTEP-3 for Windows (Farrugia, 1997)'
_computing_publication_material 'SHELXL-97 (Sheldrick, 1997)'
_computing_structure_refinement 'SHELXL-97 (Sheldrick, 2008)'
_computing_structure_solution 'SHELXS97 (Sheldrick, 1997)'
_diffrn_ambient_temperature 100(2)
_diffrn_measured_fraction_theta_full 1
_diffrn_measured_fraction_theta_max 0.998
_diffrn_measurement_device_type 'Bruker APEXII CCD area-detector'
_diffrn_measurement_method '\f and \w scans'
_diffrn_radiation_monochromator graphite
_diffrn_radiation_type MoK\a
_diffrn_radiation_wavelength 0.71073
_diffrn_reflns_av_R_equivalents 0.0543
_diffrn_reflns_av_unetI/netI 0.0492
_diffrn_reflns_limit_h_max 26
_diffrn_reflns_limit_h_min -26
_diffrn_reflns_limit_k_max 10
_diffrn_reflns_limit_k_min -10
_diffrn_reflns_limit_l_max 24
_diffrn_reflns_limit_l_min -24
_diffrn_reflns_number 41198
_diffrn_reflns_theta_full 25
_diffrn_reflns_theta_max 28.38
_diffrn_reflns_theta_min 2.1
_diffrn_source 'fine-focus sealed tube'
_exptl_absorpt_coefficient_mu 0.807
_exptl_absorpt_correction_T_max 0.9762
_exptl_absorpt_correction_T_min 0.9237
_exptl_absorpt_correction_type multi-scan
_exptl_absorpt_process_details '(SADABS; Bruker, 2007)'
_exptl_crystal_colour green/brown
_exptl_crystal_density_diffrn 1.357
_exptl_crystal_density_method 'not measured'
_exptl_crystal_description needle
_exptl_crystal_F_000 1228
_exptl_crystal_size_max 0.1
_exptl_crystal_size_mid 0.03
_exptl_crystal_size_min 0.03
_refine_diff_density_max 0.272
_refine_diff_density_min -0.346
_refine_diff_density_rms 0.052
_refine_ls_abs_structure_details 'Flack H D (1983), Acta Cryst. A39, 876-881'
_refine_ls_abs_structure_Flack 0.010(7)
_refine_ls_extinction_method none
_refine_ls_goodness_of_fit_ref 1.044
_refine_ls_hydrogen_treatment constr
_refine_ls_matrix_type full
_refine_ls_number_parameters 361
_refine_ls_number_reflns 7126
_refine_ls_number_restraints 2
_refine_ls_restrained_S_all 1.044
_refine_ls_R_factor_all 0.0381
_refine_ls_R_factor_gt 0.0304
_refine_ls_shift/su_max 0.002
_refine_ls_shift/su_mean 0
_refine_ls_structure_factor_coef Fsqd
_refine_ls_weighting_details 'calc w=1/[\s^2^(Fo^2^)+(0.0273P)^2^+0.0387P] where P=(Fo^2^+2Fc^2^)/3'
_refine_ls_weighting_scheme calc
_refine_ls_wR_factor_gt 0.0615
_refine_ls_wR_factor_ref 0.0641
_reflns_number_gt 6434
_reflns_number_total 7126
_reflns_threshold_expression >2\s(I)
_cod_data_source_file c6dt04427a2.cif
_cod_data_source_block trp032014_0ma
_cod_depositor_comments 'Adding full bibliography for 7041737--7041740.cif.'
_cod_original_sg_symbol_H-M 'C c'
_cod_database_code 7041739

loop_
_symmetry_equiv_pos_as_xyz
'x, y, z'
'x, -y, z+1/2'
'x+1/2, y+1/2, z'
'x+1/2, -y+1/2, z+1/2'

loop_
_atom_site_label
_atom_site_type_symbol
_atom_site_fract_x
_atom_site_fract_y
_atom_site_fract_z
_atom_site_U_iso_or_equiv
_atom_site_adp_type
_atom_site_occupancy
_atom_site_symmetry_multiplicity
_atom_site_calc_flag
_atom_site_refinement_flags
C1 C 0.58811(10) 0.6644(3) 0.52556(11) 0.0166(4) Uani 1 1 d .
H1A H 0.5741 0.776 0.5139 0.02 Uiso 1 1 calc R
C2 C 0.54871(11) 0.5433(3) 0.54877(12) 0.0180(4) Uani 1 1 d .
H2 H 0.503 0.5546 0.5563 0.022 Uiso 1 1 calc R
C3 C 0.58937(10) 0.3993(2) 0.55908(11) 0.0132(4) Uani 1 1 d .
C4 C 0.57223(11) 0.2294(3) 0.58425(12) 0.0162(5) Uani 1 1 d .
C5 C 0.63330(12) 0.1111(3) 0.58870(14) 0.0189(5) Uani 1 1 d .
H5A H 0.6452 0.1029 0.5394 0.028 Uiso 1 1 calc R
H5B H 0.6209 0.0008 0.6045 0.028 Uiso 1 1 calc R
H5C H 0.6729 0.1539 0.625 0.028 Uiso 1 1 calc R
C6 C 0.50968(11) 0.1583(3) 0.52878(13) 0.0240(5) Uani 1 1 d .
H6A H 0.4698 0.2309 0.5274 0.036 Uiso 1 1 calc R
H6B H 0.4993 0.0466 0.5449 0.036 Uiso 1 1 calc R
H6C H 0.5202 0.1521 0.4788 0.036 Uiso 1 1 calc R
C7 C 0.55475(13) 0.2447(3) 0.66207(13) 0.0232(5) Uani 1 1 d .
H7A H 0.595 0.2866 0.6978 0.035 Uiso 1 1 calc R
H7B H 0.5419 0.1352 0.6784 0.035 Uiso 1 1 calc R
H7C H 0.5162 0.3221 0.6596 0.035 Uiso 1 1 calc R
C8 C 0.72515(11) 0.6509(3) 0.35784(12) 0.0196(5) Uani 1 1 d .
H8 H 0.735 0.7642 0.3496 0.024 Uiso 1 1 calc R
C9 C 0.71439(12) 0.5291(3) 0.30467(12) 0.0212(5) Uani 1 1 d .
H9 H 0.7159 0.5403 0.2533 0.025 Uiso 1 1 calc R
C10 C 0.70073(10) 0.3840(3) 0.34165(11) 0.0140(4) Uani 1 1 d .
C11 C 0.67662(11) 0.2184(3) 0.30529(11) 0.0159(4) Uani 1 1 d .
C12 C 0.73569(11) 0.1349(3) 0.27598(12) 0.0222(5) Uani 1 1 d .
H12A H 0.7737 0.1101 0.3181 0.033 Uiso 1 1 calc R
H12B H 0.7519 0.2102 0.2411 0.033 Uiso 1 1 calc R
H12C H 0.7191 0.0314 0.2501 0.033 Uiso 1 1 calc R
C13 C 0.61768(11) 0.2546(3) 0.23860(13) 0.0230(5) Uani 1 1 d .
H13A H 0.5996 0.1496 0.2152 0.034 Uiso 1 1 calc R
H13B H 0.6348 0.3231 0.202 0.034 Uiso 1 1 calc R
H13C H 0.5809 0.3142 0.256 0.034 Uiso 1 1 calc R
C14 C 0.65006(13) 0.1033(3) 0.35926(13) 0.0237(5) Uani 1 1 d .
H14A H 0.6874 0.0788 0.4021 0.036 Uiso 1 1 calc R
H14B H 0.6336 -0.0005 0.3336 0.036 Uiso 1 1 calc R
H14C H 0.6121 0.1577 0.3768 0.036 Uiso 1 1 calc R
C15 C 0.81798(10) 0.7461(3) 0.60470(12) 0.0156(4) Uani 1 1 d .
H15 H 0.8168 0.8635 0.5988 0.019 Uiso 1 1 calc R
C16 C 0.86207(11) 0.6598(3) 0.65908(12) 0.0186(5) Uani 1 1 d .
H16 H 0.8969 0.705 0.6976 0.022 Uiso 1 1 calc R
C17 C 0.84547(10) 0.4912(3) 0.64643(11) 0.0144(4) Uani 1 1 d .
C18 C 0.87961(11) 0.3431(3) 0.68974(12) 0.0157(4) Uani 1 1 d .
C19 C 0.82732(11) 0.2070(3) 0.69758(12) 0.0182(4) Uani 1 1 d .
H19A H 0.7915 0.254 0.7211 0.027 Uiso 1 1 calc R
H19B H 0.8508 0.1165 0.7287 0.027 Uiso 1 1 calc R
H19C H 0.8062 0.1638 0.648 0.027 Uiso 1 1 calc R
C20 C 0.93324(11) 0.2681(3) 0.64950(12) 0.0213(5) Uani 1 1 d .
H20A H 0.9105 0.233 0.599 0.032 Uiso 1 1 calc R
H20B H 0.955 0.1716 0.6777 0.032 Uiso 1 1 calc R
H20C H 0.9684 0.3518 0.6462 0.032 Uiso 1 1 calc R
C21 C 0.91602(12) 0.3986(3) 0.76815(12) 0.0219(5) Uani 1 1 d .
H21A H 0.9492 0.4865 0.7641 0.033 Uiso 1 1 calc R
H21B H 0.9402 0.3037 0.7953 0.033 Uiso 1 1 calc R
H21C H 0.8819 0.4411 0.7953 0.033 Uiso 1 1 calc R
C22 C 0.83407(11) 0.1393(3) 0.46936(12) 0.0145(5) Uani 1 1 d .
C23 C 0.85750(10) -0.0142(3) 0.44682(11) 0.0159(4) Uani 1 1 d .
H23 H 0.838 -0.1147 0.4602 0.019 Uiso 1 1 calc R
C24 C 0.90824(11) -0.0205(3) 0.40560(11) 0.0176(4) Uani 1 1 d .
H24 H 0.9231 -0.1244 0.3898 0.021 Uiso 1 1 calc R
C25 C 0.93747(11) 0.1269(3) 0.38743(12) 0.0189(5) Uani 1 1 d .
C26 C 0.91616(11) 0.2801(3) 0.40996(12) 0.0181(5) Uani 1 1 d .
H26 H 0.9371 0.3799 0.3979 0.022 Uiso 1 1 calc R
C27 C 0.86475(11) 0.2857(3) 0.44972(12) 0.0159(5) Uani 1 1 d .
H27 H 0.8496 0.3905 0.4643 0.019 Uiso 1 1 calc R
N1 N 0.64976(9) 0.5996(2) 0.52208(9) 0.0141(4) Uani 1 1 d .
N2 N 0.65053(8) 0.4358(2) 0.54248(9) 0.0131(3) Uani 1 1 d .
N3 N 0.71959(9) 0.5842(2) 0.42396(9) 0.0149(4) Uani 1 1 d .
N4 N 0.70469(8) 0.4176(2) 0.41391(9) 0.0132(3) Uani 1 1 d .
N5 N 0.77642(9) 0.6369(2) 0.56084(9) 0.0127(4) Uani 1 1 d .
N6 N 0.79340(8) 0.4780(2) 0.58647(9) 0.0141(4) Uani 1 1 d .
N7 N 0.99278(11) 0.1215(3) 0.34680(11) 0.0283(5) Uani 1 1 d .
O1 O 0.78501(7) 0.13805(17) 0.50857(8) 0.0146(3) Uani 1 1 d .
O2 O 1.00916(11) -0.0150(2) 0.32529(14) 0.0551(6) Uani 1 1 d .
O3 O 1.02170(9) 0.2505(2) 0.33608(10) 0.0362(4) Uani 1 1 d .
B1 B 0.71349(12) 0.6727(3) 0.49790(13) 0.0136(5) Uani 1 1 d .
H1 H 0.7078 0.7953 0.4896 0.016 Uiso 1 1 calc R
Cu1 Cu 0.728340(12) 0.31501(3) 0.520518(12) 0.01180(6) Uani 1 1 d .

loop_
_atom_site_aniso_label
_atom_site_aniso_U_11
_atom_site_aniso_U_22
_atom_site_aniso_U_33
_atom_site_aniso_U_23
_atom_site_aniso_U_13
_atom_site_aniso_U_12
C1 0.0153(10) 0.0156(11) 0.0175(10) -0.0021(8) 0.0004(8) 0.0044(8)
C2 0.0133(10) 0.0215(11) 0.0193(11) -0.0027(9) 0.0035(9) 0.0016(8)
C3 0.0116(10) 0.0162(11) 0.0114(10) -0.0024(8) 0.0017(8) -0.0004(8)
C4 0.0137(11) 0.0190(12) 0.0164(11) 0.0006(8) 0.0039(9) -0.0038(8)
C5 0.0177(12) 0.0149(12) 0.0248(13) 0.0027(9) 0.0064(10) 0.0002(9)
C6 0.0206(12) 0.0249(12) 0.0246(12) 0.0041(9) 0.0000(10) -0.0045(9)
C7 0.0265(13) 0.0270(13) 0.0188(12) 0.0003(10) 0.0112(10) -0.0027(11)
C8 0.0230(12) 0.0174(11) 0.0181(11) 0.0054(8) 0.0032(9) -0.0025(9)
C9 0.0269(12) 0.0234(12) 0.0137(11) 0.0025(9) 0.0047(9) -0.0034(9)
C10 0.0099(10) 0.0186(10) 0.0127(10) 0.0007(8) 0.0007(8) 0.0010(8)
C11 0.0163(10) 0.0177(11) 0.0131(10) -0.0034(8) 0.0014(8) 0.0010(8)
C12 0.0189(12) 0.0271(13) 0.0186(12) -0.0055(9) -0.0004(9) 0.0060(9)
C13 0.0196(11) 0.0240(11) 0.0215(12) -0.0068(9) -0.0048(9) 0.0053(9)
C14 0.0325(13) 0.0182(12) 0.0213(12) -0.0045(9) 0.0075(10) -0.0075(10)
C15 0.0170(11) 0.0117(9) 0.0190(11) -0.0043(8) 0.0056(9) -0.0034(8)
C16 0.0161(11) 0.0198(11) 0.0191(11) -0.0036(8) 0.0021(9) -0.0043(8)
C17 0.0116(10) 0.0185(10) 0.0135(10) -0.0002(8) 0.0038(8) -0.0011(8)
C18 0.0147(10) 0.0181(11) 0.0141(10) -0.0001(8) 0.0024(8) 0.0010(8)
C19 0.0189(11) 0.0184(11) 0.0171(11) 0.0018(9) 0.0035(9) 0.0000(9)
C20 0.0178(11) 0.0289(12) 0.0166(11) 0.0019(9) 0.0024(9) 0.0043(9)
C21 0.0263(12) 0.0235(12) 0.0135(11) -0.0018(9) -0.0013(9) -0.0029(10)
C22 0.0131(11) 0.0192(11) 0.0095(10) -0.0013(8) -0.0014(9) 0.0056(9)
C23 0.0154(11) 0.0154(10) 0.0154(10) -0.0001(8) -0.0003(8) 0.0008(8)
C24 0.0171(11) 0.0221(11) 0.0133(10) -0.0038(8) 0.0021(8) 0.0042(9)
C25 0.0156(11) 0.0280(12) 0.0133(10) -0.0007(9) 0.0036(9) 0.0029(9)
C26 0.0170(11) 0.0213(12) 0.0148(11) 0.0031(9) 0.0009(9) 0.0013(9)
C27 0.0137(11) 0.0176(11) 0.0159(11) 0.0006(9) 0.0020(8) 0.0026(8)
N1 0.0148(9) 0.0109(8) 0.0157(9) 0.0009(7) 0.0015(7) 0.0017(7)
N2 0.0145(9) 0.0101(8) 0.0148(9) 0.0004(6) 0.0034(7) 0.0001(7)
N3 0.0169(9) 0.0125(8) 0.0150(9) 0.0012(7) 0.0030(7) -0.0015(7)
N4 0.0140(9) 0.0100(8) 0.0150(8) 0.0002(6) 0.0014(7) 0.0009(6)
N5 0.0133(9) 0.0098(8) 0.0149(9) -0.0003(7) 0.0024(7) -0.0003(7)
N6 0.0137(9) 0.0128(8) 0.0154(9) -0.0001(7) 0.0020(7) 0.0009(7)
N7 0.0247(11) 0.0377(12) 0.0256(11) -0.0003(9) 0.0124(9) 0.0030(9)
O1 0.0148(7) 0.0129(7) 0.0170(7) 0.0005(6) 0.0059(6) 0.0010(6)
O2 0.0536(14) 0.0458(13) 0.0817(15) -0.0256(11) 0.0503(12) -0.0049(10)
O3 0.0339(10) 0.0391(10) 0.0431(11) 0.0126(9) 0.0254(9) 0.0033(9)
B1 0.0113(13) 0.0110(11) 0.0172(13) 0.0001(9) 0.0002(9) 0.0007(9)
Cu1 0.01182(11) 0.01088(10) 0.01285(11) 0.00001(12) 0.00295(8) 0.00093(12)

loop_
_atom_type_symbol
_atom_type_description
_atom_type_scat_dispersion_real
_atom_type_scat_dispersion_imag
_atom_type_scat_source
C C 0.0033 0.0016 'International Tables Vol C Tables 4.2.6.8 and 6.1.1.4'
H H 0 0 'International Tables Vol C Tables 4.2.6.8 and 6.1.1.4'
N N 0.0061 0.0033 'International Tables Vol C Tables 4.2.6.8 and 6.1.1.4'
O O 0.0106 0.006 'International Tables Vol C Tables 4.2.6.8 and 6.1.1.4'
B B 0.0013 0.0007 'International Tables Vol C Tables 4.2.6.8 and 6.1.1.4'
Cu Cu 0.3201 1.2651 'International Tables Vol C Tables 4.2.6.8 and 6.1.1.4'

loop_
_geom_angle_atom_site_label_1
_geom_angle_atom_site_label_2
_geom_angle_atom_site_label_3
_geom_angle
N1 C1 C2 108.87(18)
N1 C1 H1A 125.6
C2 C1 H1A 125.6
C1 C2 C3 106.16(18)
C1 C2 H2 126.9
C3 C2 H2 126.9
N2 C3 C2 108.19(18)
N2 C3 C4 122.68(18)
C2 C3 C4 129.12(18)
C3 C4 C5 110.72(17)
C3 C4 C7 108.62(18)
C5 C4 C7 109.24(19)
C3 C4 C6 109.81(17)
C5 C4 C6 109.04(18)
C7 C4 C6 109.40(18)
C4 C5 H5A 109.5
C4 C5 H5B 109.5
H5A C5 H5B 109.5
C4 C5 H5C 109.5
H5A C5 H5C 109.5
H5B C5 H5C 109.5
C4 C6 H6A 109.5
C4 C6 H6B 109.5
H6A C6 H6B 109.5
C4 C6 H6C 109.5
H6A C6 H6C 109.5
H6B C6 H6C 109.5
C4 C7 H7A 109.5
C4 C7 H7B 109.5
H7A C7 H7B 109.5
C4 C7 H7C 109.5
H7A C7 H7C 109.5
H7B C7 H7C 109.5
N3 C8 C9 108.86(19)
N3 C8 H8 125.6
C9 C8 H8 125.6
C8 C9 C10 105.71(19)
C8 C9 H9 127.1
C10 C9 H9 127.1
N4 C10 C9 109.35(18)
N4 C10 C11 123.92(18)
C9 C10 C11 126.35(18)
C10 C11 C14 111.64(17)
C10 C11 C13 107.48(17)
C14 C11 C13 108.66(18)
C10 C11 C12 109.88(17)
C14 C11 C12 110.58(18)
C13 C11 C12 108.49(17)
C11 C12 H12A 109.5
C11 C12 H12B 109.5
H12A C12 H12B 109.5
C11 C12 H12C 109.5
H12A C12 H12C 109.5
H12B C12 H12C 109.5
C11 C13 H13A 109.5
C11 C13 H13B 109.5
H13A C13 H13B 109.5
C11 C13 H13C 109.5
H13A C13 H13C 109.5
H13B C13 H13C 109.5
C11 C14 H14A 109.5
C11 C14 H14B 109.5
H14A C14 H14B 109.5
C11 C14 H14C 109.5
H14A C14 H14C 109.5
H14B C14 H14C 109.5
N5 C15 C16 108.77(18)
N5 C15 H15 125.6
C16 C15 H15 125.6
C15 C16 C17 106.08(18)
C15 C16 H16 127
C17 C16 H16 127
N6 C17 C16 108.95(18)
N6 C17 C18 123.37(18)
C16 C17 C18 127.66(19)
C17 C18 C21 109.50(17)
C17 C18 C19 111.83(17)
C21 C18 C19 108.50(18)
C17 C18 C20 109.80(17)
C21 C18 C20 108.82(17)
C19 C18 C20 108.33(17)
C18 C19 H19A 109.5
C18 C19 H19B 109.5
H19A C19 H19B 109.5
C18 C19 H19C 109.5
H19A C19 H19C 109.5
H19B C19 H19C 109.5
C18 C20 H20A 109.5
C18 C20 H20B 109.5
H20A C20 H20B 109.5
C18 C20 H20C 109.5
H20A C20 H20C 109.5
H20B C20 H20C 109.5
C18 C21 H21A 109.5
C18 C21 H21B 109.5
H21A C21 H21B 109.5
C18 C21 H21C 109.5
H21A C21 H21C 109.5
H21B C21 H21C 109.5
O1 C22 C27 123.5(2)
O1 C22 C23 118.4(2)
C27 C22 C23 118.1(2)
C24 C23 C22 121.0(2)
C24 C23 H23 119.5
C22 C23 H23 119.5
C23 C24 C25 119.2(2)
C23 C24 H24 120.4
C25 C24 H24 120.4
C24 C25 C26 121.1(2)
C24 C25 N7 119.7(2)
C26 C25 N7 119.2(2)
C27 C26 C25 119.5(2)
C27 C26 H26 120.3
C25 C26 H26 120.3
C26 C27 C22 121.1(2)
C26 C27 H27 119.4
C22 C27 H27 119.4
C1 N1 N2 108.59(16)
C1 N1 B1 132.54(18)
N2 N1 B1 118.82(16)
C3 N2 N1 108.18(16)
C3 N2 Cu1 137.32(14)
N1 N2 Cu1 112.97(12)
C8 N3 N4 108.86(16)
C8 N3 B1 129.28(17)
N4 N3 B1 120.57(16)
C10 N4 N3 107.20(16)
C10 N4 Cu1 143.47(14)
N3 N4 Cu1 105.11(11)
C15 N5 N6 108.97(16)
C15 N5 B1 128.58(17)
N6 N5 B1 122.05(17)
C17 N6 N5 107.23(16)
C17 N6 Cu1 144.48(14)
N5 N6 Cu1 108.26(12)
O3 N7 O2 122.8(2)
O3 N7 C25 119.3(2)
O2 N7 C25 118.0(2)
C22 O1 Cu1 126.19(14)
N5 B1 N1 107.57(17)
N5 B1 N3 111.47(17)
N1 B1 N3 106.96(16)
N5 B1 H1 110.3
N1 B1 H1 110.3
N3 B1 H1 110.3
O1 Cu1 N2 159.86(7)
O1 Cu1 N6 103.66(6)
N2 Cu1 N6 89.44(7)
O1 Cu1 N4 102.61(6)
N2 Cu1 N4 87.76(7)
N6 Cu1 N4 106.86(7)

loop_
_geom_bond_atom_site_label_1
_geom_bond_atom_site_label_2
_geom_bond_distance
C1 N1 1.344(3)
C1 C2 1.371(3)
C1 H1A 0.95
C2 C3 1.401(3)
C2 H2 0.95
C3 N2 1.344(3)
C3 C4 1.503(3)
C4 C5 1.530(3)
C4 C7 1.537(3)
C4 C6 1.541(3)
C5 H5A 0.98
C5 H5B 0.98
C5 H5C 0.98
C6 H6A 0.98
C6 H6B 0.98
C6 H6C 0.98
C7 H7A 0.98
C7 H7B 0.98
C7 H7C 0.98
C8 N3 1.347(3)
C8 C9 1.364(3)
C8 H8 0.95
C9 C10 1.402(3)
C9 H9 0.95
C10 N4 1.334(3)
C10 C11 1.520(3)
C11 C14 1.524(3)
C11 C13 1.532(3)
C11 C12 1.541(3)
C12 H12A 0.98
C12 H12B 0.98
C12 H12C 0.98
C13 H13A 0.98
C13 H13B 0.98
C13 H13C 0.98
C14 H14A 0.98
C14 H14B 0.98
C14 H14C 0.98
C15 N5 1.349(3)
C15 C16 1.369(3)
C15 H15 0.95
C16 C17 1.403(3)
C16 H16 0.95
C17 N6 1.345(3)
C17 C18 1.510(3)
C18 C21 1.531(3)
C18 C19 1.535(3)
C18 C20 1.537(3)
C19 H19A 0.98
C19 H19B 0.98
C19 H19C 0.98
C20 H20A 0.98
C20 H20B 0.98
C20 H20C 0.98
C21 H21A 0.98
C21 H21B 0.98
C21 H21C 0.98
C22 O1 1.324(3)
C22 C27 1.406(3)
C22 C23 1.410(3)
C23 C24 1.379(3)
C23 H23 0.95
C24 C25 1.390(3)
C24 H24 0.95
C25 C26 1.392(3)
C25 N7 1.449(3)
C26 C27 1.371(3)
C26 H26 0.95
C27 H27 0.95
N1 N2 1.368(2)
N1 B1 1.541(3)
N2 Cu1 1.9362(17)
N3 N4 1.376(2)
N3 B1 1.554(3)
N4 Cu1 2.0771(16)
N5 N6 1.378(2)
N5 B1 1.539(3)
N6 Cu1 2.0472(16)
N7 O3 1.221(3)
N7 O2 1.232(3)
O1 Cu1 1.8547(14)
B1 H1 1
